data_6000297
loop_
_publ_author_name
'Knee, C. S.'
'Weller, M. T.'

_publ_section_title
;
 Structure of TlSr2NiO4+delta by high-resolution neutron powder
 diffraction
;
_journal_name_full 'Journal of Solid State Chemistry'
_journal_page_first 62
_journal_page_last 67
_journal_paper_doi 10.1006/jssc.1998.8118
_journal_volume 144
_journal_year 1999
_chemical_formula_sum 'Ni O5 Sr2 Ti'
_space_group_name_H-M_alt 'P m m m'
_cell_angle_alpha 90.000
_cell_angle_beta 90.000
_cell_angle_gamma 90.000
_cell_length_a 3.7217
_cell_length_b 7.5158
_cell_length_c 8.8321
_cell_volume 247.05
_cod_database_code 6000297

loop_
_atom_site_label
_atom_site_fract_x
_atom_site_fract_y
_atom_site_fract_z
? ? ? ?
